data_2002781
loop_
_publ_author_name
'Feldmann, J'
'Mueller-Buschbaum, Hk'

_publ_section_title
;
Ueber einen Hollandit des Vanadiums: Ba0,5 Bi0,9 V8 O16
;
_journal_name_full
;
Zeitschrift fuer Naturforschung, Teil B. Anorganische Chemie,
Organische Chemie (42,1987-)
;
_journal_page_first 1037
_journal_page_last 1039
_journal_volume 51
_journal_year 1996
_chemical_formula_structural 'Ba.5 Bi.9 V8 O16'
_chemical_formula_sum 'Ba0.5 Bi0.9 O16 V8'
_chemical_name_systematic
;
Barium bismuth vanadium oxide (0.5/0.9/8/16)
;
_space_group_IT_number 87
_symmetry_cell_setting tetragonal
_symmetry_Int_Tables_number 87
_symmetry_space_group_name_Hall '-I 4'
_symmetry_space_group_name_H-M 'I 4/m'
_cell_angle_alpha 90
_cell_angle_beta 90
_cell_angle_gamma 90
_cell_formula_units_Z 1
_cell_length_a 9.943(2)
_cell_length_b 9.943(2)
_cell_length_c 2.893(2)
_cell_volume 286.0
_refine_ls_R_factor_all 0.1398
_cod_original_formula_sum 'Ba.5 Bi.9 O16 V8'
_cod_database_code 2002781

loop_
_symmetry_equiv_pos_as_xyz
x,y,z
-x,-y,z
-y,x,z
y,-x,z
-x,-y,-z
x,y,-z
y,-x,-z
-y,x,-z
1/2+x,1/2+y,1/2+z
1/2-x,1/2-y,1/2+z
1/2-y,1/2+x,1/2+z
1/2+y,1/2-x,1/2+z
1/2-x,1/2-y,1/2-z
1/2+x,1/2+y,1/2-z
1/2+y,1/2-x,1/2-z
1/2-y,1/2+x,1/2-z

loop_
_atom_site_aniso_label
_atom_site_aniso_U_11
_atom_site_aniso_U_12
_atom_site_aniso_U_13
_atom_site_aniso_U_22
_atom_site_aniso_U_23
_atom_site_aniso_U_33
Ba1 0.01356(7) 0. 0. 0.01356(7) 0. 0.0290(2)
Bi1 0.02264(3) 0. 0. 0.02264(3) 0. 0.04671(14)
V1 0.01394(4) 0.00035(4) 0. 0.01256(3) 0. 0.00929(3)
O1 0.0143(2) -0.0010(2) 0. 0.0191(2) 0. 0.0103(2)
O2 0.01133(15) -0.00103(15) 0. 0.0177(2) 0. 0.0081(2)

loop_
_atom_site_label
_atom_site_type_symbol
_atom_site_symmetry_multiplicity
_atom_site_Wyckoff_symbol
_atom_site_fract_x
_atom_site_fract_y
_atom_site_fract_z
_atom_site_occupancy
_atom_site_attached_hydrogens
_atom_site_calc_flag
Ba1 Ba2+ 2 b 0. 0. 0.5 0.2284(2) 0 d
Bi1 Bi3+ 4 e 0. 0. 0.06562(8) 0.2289(1) 0 d
V1 V4+ 8 h 0.353520(11) 0.169690(11) 0. 1. 0 d
O1 O2- 8 h 0.15379(5) 0.19543(5) 0. 1. 0 d
O2 O2- 8 h 0.54055(4) 0.16479(4) 0. 1. 0 d

loop_
_atom_type_symbol
_atom_type_oxidation_number
Ba2+ 2.000
Bi3+ 3.000
V4+ 3.540
O2- -2.000
